data_2210671
loop_
_publ_author_name
'Liu, Jian-Zhong'
'Dhar, Raj K.'
'Fronczek, Frank R.'
'Peter W. Rabideau'
'Watkins, Steven F.'

_publ_section_title
;
 9,9-Dibenzyl-10-trimethylsilyl-9,10-dihydroanthracene
;
_journal_coeditor_code IS2070
_journal_issue 10
_journal_name_full 'Acta Crystallographica Section E'
_journal_page_first o4452
_journal_page_last o4453
_journal_paper_doi 10.1107/S1600536806036440
_journal_volume 62
_journal_year 2006
_chemical_formula_iupac 'C31 H32 Si'
_chemical_formula_moiety 'C31 H32 Si'
_chemical_formula_sum 'C31 H32 Si'
_chemical_formula_weight 432.66
_chemical_name_systematic
;
9,9-Dibenzyl-10-trimethylsilyl-9,10-dihydroanthracene
;
_space_group_IT_number 14
_symmetry_cell_setting monoclinic
_symmetry_space_group_name_Hall '-P 2ybc'
_symmetry_space_group_name_H-M 'P 1 21/c 1'
_audit_creation_method 'WinGX routine CIF_UPDATE'
_cell_angle_alpha 90
_cell_angle_beta 103.072(6)
_cell_angle_gamma 90
_cell_formula_units_Z 4
_cell_length_a 10.1218(15)
_cell_length_b 13.583(2)
_cell_length_c 18.622(3)
_cell_measurement_reflns_used 7718
_cell_measurement_temperature 110(2)
_cell_measurement_theta_max 30.4
_cell_measurement_theta_min 2.5
_cell_volume 2493.9(7)
_computing_cell_refinement 'DENZO and SCALEPACK (Otwinowski & Minor, 1997)'
_computing_data_collection 'COLLECT (Nonius, 2000)'
_computing_data_reduction 'DENZO and SCALEPACK'
_computing_molecular_graphics 'ORTEP-3 for Windows (Farrugia, 1997)'
_computing_publication_material 'WinGX (Farrugia, 1999)'
_computing_structure_refinement 'SHELXL97 (Sheldrick, 1997)'
_computing_structure_solution 'SIR97 (Altomare <i>et al.</i>,  1999)'
_diffrn_measured_fraction_theta_full 0.998
_diffrn_measured_fraction_theta_max 0.997
_diffrn_measurement_device_type 'Nonius KappaCCD'
_diffrn_measurement_method \w
_diffrn_radiation_type MoK\a
_diffrn_radiation_wavelength 0.71073
_diffrn_reflns_av_R_equivalents 0.0245
_diffrn_reflns_limit_h_max 14
_diffrn_reflns_limit_h_min -14
_diffrn_reflns_limit_k_max 19
_diffrn_reflns_limit_k_min -16
_diffrn_reflns_limit_l_max 26
_diffrn_reflns_limit_l_min -26
_diffrn_reflns_number 13967
_diffrn_reflns_theta_full 25
_diffrn_reflns_theta_max 30.43
_diffrn_reflns_theta_min 2.59
_diffrn_standards_decay_% <2
_diffrn_standards_number 0
_exptl_absorpt_coefficient_mu 0.11
_exptl_absorpt_correction_T_max 0.973
_exptl_absorpt_correction_T_min 0.954
_exptl_absorpt_correction_type multi-scan
_exptl_absorpt_process_details '(SCALEPACK; Otwinowski & Minor, 1997)'
_exptl_crystal_colour colorless
_exptl_crystal_density_diffrn 1.152
_exptl_crystal_density_method 'not measured'
_exptl_crystal_description prism
_exptl_crystal_F_000 928
_exptl_crystal_size_max 0.43
_exptl_crystal_size_mid 0.35
_exptl_crystal_size_min 0.25
_refine_diff_density_max 0.344
_refine_diff_density_min -0.418
_refine_ls_extinction_method none
_refine_ls_goodness_of_fit_ref 1.023
_refine_ls_hydrogen_treatment constr
_refine_ls_matrix_type full
_refine_ls_number_parameters 292
_refine_ls_number_reflns 7551
_refine_ls_number_restraints 0
_refine_ls_restrained_S_all 1.023
_refine_ls_R_factor_gt 0.0514
_refine_ls_shift/su_max 0.001
_refine_ls_structure_factor_coef Fsqd
_refine_ls_weighting_details 'calc w=1/[\s^2^(Fo^2^)+(0.0776P)^2^+0.757P] where P=(Fo^2^+2Fc^2^)/3'
_refine_ls_weighting_scheme calc
_refine_ls_wR_factor_ref 0.1486
_reflns_number_gt 5890
_reflns_number_total 7551
_reflns_threshold_expression I>2\s(I)
_cod_data_source_file is2070.cif
_cod_data_source_block I
_cod_depositor_comments
;
The following automatic conversions were performed:
'_symmetry_cell_setting' value 'Monoclinic' changed to 'monoclinic'
according to '/home/saulius/struct/CIF-dictionaries/cif_core.dic'
dictionary named 'cif_core.dic' version 2.4.1 from 2010-06-29.

Automatic conversion script
Id: cif_fix_enum 1527 2010-12-29 10:47:43Z saulius 

The following automatic conversions were performed:

'_symmetry_cell_setting' value 'Monoclinic' changed to 'monoclinic'
according to /home/saulius/struct/CIF-dictionaries/cif_core.dic
dictionary named 'cif_core.dic' version 2.4.1 from 2010-06-29.

Automatic conversion script
Id: cif_fix_values 1715 2011-07-08 13:25:40Z adriana 
;
_cod_original_sg_symbol_H-M 'P 21/c'
_cod_database_code 2210671
_cod_database_fobs_code 2210671

loop_
_symmetry_equiv_pos_as_xyz
'x, y, z'
'-x, y+1/2, -z+1/2'
'-x, -y, -z'
'x, -y-1/2, z-1/2'

loop_
_atom_site_type_symbol
_atom_site_label
_atom_site_fract_x
_atom_site_fract_y
_atom_site_fract_z
_atom_site_U_iso_or_equiv
_atom_site_adp_type
_atom_site_calc_flag
_atom_site_refinement_flags
_atom_site_occupancy
Si Si1 0.17400(4) 0.15414(3) 0.57702(2) 0.03412(12) Uani d . 1
C C1 0.62743(14) 0.31550(13) 0.61331(7) 0.0332(3) Uani d . 1
H H1 0.6642 0.3785 0.6072 0.04 Uiso calc R 1
C C2 0.69793(15) 0.23195(15) 0.60134(8) 0.0437(4) Uani d . 1
H H2 0.7824 0.2379 0.5876 0.052 Uiso calc R 1
C C3 0.64494(18) 0.13968(14) 0.60945(9) 0.0447(4) Uani d . 1
H H3 0.6934 0.082 0.6021 0.054 Uiso calc R 1
C C4 0.52105(17) 0.13234(11) 0.62827(8) 0.0362(3) Uani d . 1
H H4 0.4843 0.069 0.6331 0.043 Uiso calc R 1
C C5 0.15525(15) 0.28192(15) 0.72913(8) 0.0425(4) Uani d . 1
H H5 0.1221 0.218 0.7362 0.051 Uiso calc R 1
C C6 0.09883(17) 0.36276(19) 0.75600(9) 0.0543(6) Uani d . 1
H H6 0.0288 0.3541 0.7818 0.065 Uiso calc R 1
C C7 0.14463(18) 0.45633(17) 0.74516(9) 0.0509(5) Uani d . 1
H H7 0.1048 0.5123 0.7624 0.061 Uiso calc R 1
C C8 0.24874(17) 0.46758(13) 0.70913(8) 0.0383(3) Uani d . 1
H H8 0.2794 0.532 0.7014 0.046 Uiso calc R 1
C C9 0.43929(13) 0.40382(9) 0.65533(7) 0.0238(2) Uani d . 1
C C10 0.31221(13) 0.20205(10) 0.65937(7) 0.0275(3) Uani d . 1
H H10 0.3249 0.1499 0.6983 0.033 Uiso calc R 1
C C11 0.44800(13) 0.21629(10) 0.64040(7) 0.0246(2) Uani d . 1
C C12 0.50253(12) 0.30920(10) 0.63434(6) 0.0226(2) Uani d . 1
C C13 0.31085(13) 0.38603(10) 0.68341(6) 0.0255(3) Uani d . 1
C C14 0.26075(13) 0.29185(11) 0.69140(7) 0.0275(3) Uani d . 1
C C15 0.41459(16) 0.48006(10) 0.59123(7) 0.0304(3) Uani d . 1
H H15A 0.383 0.542 0.6098 0.036 Uiso calc R 1
H H15B 0.503 0.4942 0.5791 0.036 Uiso calc R 1
C C16 0.31497(14) 0.45301(10) 0.52030(7) 0.0261(3) Uani d . 1
C C17 0.19370(15) 0.50498(10) 0.49758(8) 0.0299(3) Uani d . 1
H H17 0.1702 0.5536 0.5292 0.036 Uiso calc R 1
C C18 0.10658(15) 0.48690(11) 0.42948(8) 0.0324(3) Uani d . 1
H H18 0.0249 0.5235 0.4147 0.039 Uiso calc R 1
C C19 0.13946(15) 0.41522(11) 0.38325(7) 0.0328(3) Uani d . 1
H H19 0.0805 0.4029 0.3367 0.039 Uiso calc R 1
C C20 0.25852(15) 0.36154(11) 0.40518(7) 0.0313(3) Uani d . 1
H H20 0.2805 0.3117 0.374 0.038 Uiso calc R 1
C C21 0.34577(14) 0.38093(10) 0.47310(7) 0.0280(3) Uani d . 1
H H21 0.4276 0.3445 0.4875 0.034 Uiso calc R 1
C C22 0.54663(15) 0.45178(11) 0.72024(7) 0.0313(3) Uani d . 1
H H22A 0.6259 0.4729 0.7012 0.038 Uiso calc R 1
H H22B 0.5063 0.5114 0.7371 0.038 Uiso calc R 1
C C23 0.59553(14) 0.38462(10) 0.78586(7) 0.0282(3) Uani d . 1
C C24 0.52097(14) 0.37143(10) 0.83984(7) 0.0283(3) Uani d . 1
H H24 0.4367 0.4044 0.8351 0.034 Uiso calc R 1
C C25 0.56835(16) 0.31086(11) 0.90031(8) 0.0331(3) Uani d . 1
H H25 0.5173 0.3039 0.937 0.04 Uiso calc R 1
C C26 0.68981(17) 0.26044(12) 0.90734(8) 0.0378(3) Uani d . 1
H H26 0.7218 0.2185 0.9484 0.045 Uiso calc R 1
C C27 0.76391(17) 0.27178(14) 0.85390(9) 0.0444(4) Uani d . 1
H H27 0.8468 0.2371 0.8581 0.053 Uiso calc R 1
C C28 0.71746(16) 0.33374(14) 0.79411(8) 0.0395(4) Uani d . 1
H H28 0.7699 0.3415 0.7582 0.047 Uiso calc R 1
C C29 0.05818(15) 0.25524(13) 0.53583(9) 0.0381(3) Uani d . 1
H H29A 0.1099 0.3065 0.5173 0.057 Uiso calc R 1
H H29B 0.0153 0.2833 0.5734 0.057 Uiso calc R 1
H H29C -0.0119 0.2293 0.495 0.057 Uiso calc R 1
C C30 0.2490(2) 0.09875(16) 0.50332(11) 0.0557(5) Uani d . 1
H H30A 0.1768 0.0853 0.4597 0.084 Uiso calc R 1
H H30B 0.2952 0.0371 0.5213 0.084 Uiso calc R 1
H H30C 0.3144 0.1448 0.4903 0.084 Uiso calc R 1
C C31 0.0729(2) 0.05881(16) 0.61364(13) 0.0646(6) Uani d . 1
H H31A 0.033 0.0881 0.6519 0.097 Uiso calc R 1
H H31B 0.1324 0.0041 0.6347 0.097 Uiso calc R 1
H H31C 0.0005 0.0343 0.5735 0.097 Uiso calc R 1

loop_
_atom_site_aniso_label
_atom_site_aniso_U_11
_atom_site_aniso_U_22
_atom_site_aniso_U_33
_atom_site_aniso_U_12
_atom_site_aniso_U_13
_atom_site_aniso_U_23
Si1 0.0294(2) 0.0320(2) 0.0367(2) -0.01193(15) -0.00156(16) 0.00412(16)
C1 0.0239(6) 0.0541(9) 0.0221(6) -0.0073(6) 0.0064(5) 0.0003(6)
C2 0.0246(7) 0.0820(13) 0.0249(7) 0.0099(7) 0.0066(5) -0.0039(7)
C3 0.0411(9) 0.0593(11) 0.0307(7) 0.0239(8) 0.0017(6) -0.0083(7)
C4 0.0399(8) 0.0324(7) 0.0316(7) 0.0072(6) -0.0014(6) -0.0024(6)
C5 0.0259(7) 0.0757(12) 0.0265(7) -0.0062(7) 0.0071(5) 0.0112(7)
C6 0.0256(7) 0.1129(18) 0.0264(7) 0.0126(9) 0.0099(6) 0.0027(9)
C7 0.0410(9) 0.0855(14) 0.0249(7) 0.0295(10) 0.0051(6) -0.0035(8)
C8 0.0416(8) 0.0480(9) 0.0235(6) 0.0155(7) 0.0034(6) -0.0009(6)
C9 0.0278(6) 0.0246(6) 0.0189(5) -0.0051(5) 0.0050(4) 0.0008(4)
C10 0.0245(6) 0.0292(6) 0.0272(6) -0.0065(5) 0.0025(5) 0.0082(5)
C11 0.0233(6) 0.0279(6) 0.0203(5) 0.0002(5) 0.0005(4) 0.0014(5)
C12 0.0202(5) 0.0307(6) 0.0168(5) -0.0028(5) 0.0037(4) -0.0001(4)
C13 0.0248(6) 0.0353(7) 0.0161(5) 0.0039(5) 0.0037(4) 0.0018(5)
C14 0.0198(6) 0.0434(7) 0.0188(5) -0.0018(5) 0.0031(4) 0.0068(5)
C15 0.0416(8) 0.0258(6) 0.0224(6) -0.0078(5) 0.0045(5) 0.0028(5)
C16 0.0330(7) 0.0258(6) 0.0205(5) -0.0058(5) 0.0084(5) 0.0048(5)
C17 0.0387(7) 0.0257(6) 0.0275(6) -0.0004(5) 0.0123(5) 0.0028(5)
C18 0.0329(7) 0.0346(7) 0.0298(6) 0.0031(6) 0.0073(5) 0.0070(6)
C19 0.0340(7) 0.0394(8) 0.0232(6) 0.0005(6) 0.0027(5) 0.0016(5)
C20 0.0363(7) 0.0360(7) 0.0222(6) 0.0007(6) 0.0078(5) -0.0014(5)
C21 0.0301(7) 0.0322(6) 0.0223(6) -0.0004(5) 0.0070(5) 0.0038(5)
C22 0.0371(7) 0.0318(7) 0.0234(6) -0.0113(6) 0.0038(5) -0.0008(5)
C23 0.0300(7) 0.0313(7) 0.0209(6) -0.0072(5) 0.0007(5) -0.0036(5)
C24 0.0302(7) 0.0283(6) 0.0249(6) -0.0019(5) 0.0029(5) -0.0004(5)
C25 0.0376(8) 0.0326(7) 0.0273(6) -0.0040(6) 0.0037(5) 0.0023(5)
C26 0.0450(9) 0.0338(7) 0.0281(7) 0.0043(6) -0.0053(6) -0.0019(6)
C27 0.0363(8) 0.0589(11) 0.0323(7) 0.0136(7) -0.0045(6) -0.0103(7)
C28 0.0303(7) 0.0611(10) 0.0248(6) -0.0008(7) 0.0018(5) -0.0075(7)
C29 0.0297(7) 0.0481(9) 0.0325(7) -0.0075(6) -0.0012(6) 0.0090(7)
C30 0.0479(10) 0.0581(11) 0.0531(11) -0.0070(9) -0.0055(8) -0.0220(9)
C31 0.0554(12) 0.0575(12) 0.0703(13) -0.0334(10) -0.0080(10) 0.0215(10)

loop_
_atom_type_symbol
_atom_type_description
_atom_type_scat_dispersion_real
_atom_type_scat_dispersion_imag
_atom_type_scat_source
C C 0.0033 0.0016 'International Tables Vol C Tables 4.2.6.8 and 6.1.1.4'
H H 0 0 'International Tables Vol C Tables 4.2.6.8 and 6.1.1.4'
Si Si 0.0817 0.0704 'International Tables Vol C Tables 4.2.6.8 and 6.1.1.4'

loop_
_geom_angle_atom_site_label_1
_geom_angle_atom_site_label_2
_geom_angle_atom_site_label_3
_geom_angle
C29 Si1 C30 108.53(9)
C29 Si1 C31 108.44(9)
C30 Si1 C31 109.58(11)
C29 Si1 C10 110.73(7)
C30 Si1 C10 112.04(7)
C31 Si1 C10 107.46(8)
C14 C10 C11 113.92(11)
C14 C10 Si1 109.49(9)
C11 C10 Si1 113.00(9)
C14 C10 H10 106.6
C11 C10 H10 106.6
Si1 C10 H10 106.6
C13 C14 C5 118.33(14)
C13 C14 C10 122.34(11)
C5 C14 C10 119.31(14)
C6 C5 C14 121.69(17)
C6 C5 H5 119.2
C14 C5 H5 119.2
C5 C6 C7 119.83(15)
C5 C6 H6 120.1
C7 C6 H6 120.1
C8 C7 C6 119.39(16)
C8 C7 H7 120.3
C6 C7 H7 120.3
C7 C8 C13 121.77(17)
C7 C8 H8 119.1
C13 C8 H8 119.1
C14 C13 C8 118.88(13)
C14 C13 C9 122.65(12)
C8 C13 C9 118.15(13)
C12 C9 C13 113.18(10)
C12 C9 C15 111.58(10)
C13 C9 C15 111.49(11)
C12 C9 C22 106.80(11)
C13 C9 C22 107.23(10)
C15 C9 C22 106.09(10)
C11 C12 C1 118.35(13)
C11 C12 C9 123.09(11)
C1 C12 C9 118.37(12)
C2 C1 C12 121.51(15)
C2 C1 H1 119.2
C12 C1 H1 119.2
C1 C2 C3 119.84(14)
C1 C2 H2 120.1
C3 C2 H2 120.1
C4 C3 C2 119.32(15)
C4 C3 H3 120.3
C2 C3 H3 120.3
C3 C4 C11 121.58(15)
C3 C4 H4 119.2
C11 C4 H4 119.2
C12 C11 C4 119.35(13)
C12 C11 C10 122.32(12)
C4 C11 C10 118.33(12)
C16 C15 C9 117.84(11)
C16 C15 H15A 107.8
C9 C15 H15A 107.8
C16 C15 H15B 107.8
C9 C15 H15B 107.8
H15A C15 H15B 107.2
C17 C16 C21 118.01(12)
C17 C16 C15 120.53(12)
C21 C16 C15 121.29(13)
C18 C17 C16 121.26(13)
C18 C17 H17 119.4
C16 C17 H17 119.4
C19 C18 C17 119.79(14)
C19 C18 H18 120.1
C17 C18 H18 120.1
C20 C19 C18 119.96(13)
C20 C19 H19 120
C18 C19 H19 120
C19 C20 C21 119.81(13)
C19 C20 H20 120.1
C21 C20 H20 120.1
C20 C21 C16 121.16(13)
C20 C21 H21 119.4
C16 C21 H21 119.4
C23 C22 C9 114.42(11)
C23 C22 H22A 108.7
C9 C22 H22A 108.7
C23 C22 H22B 108.7
C9 C22 H22B 108.7
H22A C22 H22B 107.6
C28 C23 C24 117.78(13)
C28 C23 C22 120.50(13)
C24 C23 C22 121.72(13)
C25 C24 C23 121.00(14)
C25 C24 H24 119.5
C23 C24 H24 119.5
C26 C25 C24 120.32(14)
C26 C25 H25 119.8
C24 C25 H25 119.8
C27 C26 C25 119.35(15)
C27 C26 H26 120.3
C25 C26 H26 120.3
C26 C27 C28 120.22(15)
C26 C27 H27 119.9
C28 C27 H27 119.9
C27 C28 C23 121.32(15)
C27 C28 H28 119.3
C23 C28 H28 119.3
Si1 C29 H29A 109.5
Si1 C29 H29B 109.5
H29A C29 H29B 109.5
Si1 C29 H29C 109.5
H29A C29 H29C 109.5
H29B C29 H29C 109.5
Si1 C30 H30A 109.5
Si1 C30 H30B 109.5
H30A C30 H30B 109.5
Si1 C30 H30C 109.5
H30A C30 H30C 109.5
H30B C30 H30C 109.5
Si1 C31 H31A 109.5
Si1 C31 H31B 109.5
H31A C31 H31B 109.5
Si1 C31 H31C 109.5
H31A C31 H31C 109.5
H31B C31 H31C 109.5

loop_
_geom_bond_atom_site_label_1
_geom_bond_atom_site_label_2
_geom_bond_distance
_geom_bond_publ_flag
Si1 C29 1.8553(17) y
Si1 C30 1.870(2) y
Si1 C31 1.8718(19) y
Si1 C10 1.9394(14) y
C10 C14 1.502(2) ?
C10 C11 1.5070(19) ?
C10 H10 1.00 ?
C14 C13 1.396(2) ?
C14 C5 1.4113(19) ?
C5 C6 1.383(3) ?
C5 H5 0.95 ?
C6 C7 1.383(3) ?
C6 H6 0.95 ?
C7 C8 1.380(2) ?
C7 H7 0.95 ?
C8 C13 1.410(2) ?
C8 H8 0.95 ?
C13 C9 1.5263(18) ?
C9 C12 1.5256(18) ?
C9 C15 1.5571(18) ?
C9 C22 1.5721(18) ?
C12 C11 1.3922(18) ?
C12 C1 1.4082(18) ?
C1 C2 1.385(2) ?
C1 H1 0.95 ?
C2 C3 1.385(3) ?
C2 H2 0.95 ?
C3 C4 1.380(2) ?
C3 H3 0.95 ?
C4 C11 1.4049(19) ?
C4 H4 0.95 ?
C15 C16 1.5145(18) ?
C15 H15A 0.99 ?
C15 H15B 0.99 ?
C16 C17 1.396(2) ?
C16 C21 1.3973(19) ?
C17 C18 1.393(2) ?
C17 H17 0.95 ?
C18 C19 1.389(2) ?
C18 H18 0.95 ?
C19 C20 1.389(2) ?
C19 H19 0.95 ?
C20 C21 1.3942(19) ?
C20 H20 0.95 ?
C21 H21 0.95 ?
C22 C23 1.5155(19) ?
C22 H22A 0.99 ?
C22 H22B 0.99 ?
C23 C28 1.392(2) ?
C23 C24 1.3984(19) ?
C24 C25 1.3894(19) ?
C24 H24 0.95 ?
C25 C26 1.387(2) ?
C25 H25 0.95 ?
C26 C27 1.384(2) ?
C26 H26 0.95 ?
C27 C28 1.390(2) ?
C27 H27 0.95 ?
C28 H28 0.95 ?
C29 H29A 0.98 ?
C29 H29B 0.98 ?
C29 H29C 0.98 ?
C30 H30A 0.98 ?
C30 H30B 0.98 ?
C30 H30C 0.98 ?
C31 H31A 0.98 ?
C31 H31B 0.98 ?
C31 H31C 0.98 ?

loop_
_geom_torsion_atom_site_label_1
_geom_torsion_atom_site_label_2
_geom_torsion_atom_site_label_3
_geom_torsion_atom_site_label_4
_geom_torsion
_geom_torsion_publ_flag
C1 C12 C11 C4 2.44(18) ?
C1 C12 C11 C10 -177.33(11) ?
C1 C2 C3 C4 1.0(2) ?
C10 C14 C13 C8 174.18(12) ?
C10 C14 C13 C9 -12.39(18) y
C10 C14 C5 C6 -176.25(14) ?
C11 C10 C14 C13 18.64(17) y
C11 C10 C14 C5 -163.29(12) ?
C11 C12 C1 C2 -2.31(19) ?
C12 C1 C2 C3 0.6(2) ?
C12 C9 C15 C16 63.69(16) ?
C12 C9 C22 C23 -55.04(14) ?
C13 C14 C5 C6 1.9(2) ?
C13 C9 C12 C11 -0.04(16) y
C13 C9 C12 C1 -174.96(11) ?
C13 C9 C15 C16 -63.94(16) ?
C13 C9 C22 C23 66.57(15) ?
C14 C10 C11 C12 -16.30(17) y
C14 C10 C11 C4 163.92(12) ?
C14 C13 C9 C12 2.32(16) y
C14 C13 C9 C15 129.09(13) ?
C14 C13 C9 C22 -115.19(13) ?
C14 C5 C6 C7 0.9(2) ?
C15 C16 C17 C18 174.29(12) ?
C15 C16 C21 C20 -174.96(12) ?
C15 C9 C12 C11 -126.76(13) ?
C15 C9 C12 C1 58.32(15) ?
C15 C9 C22 C23 -174.18(12) ?
C16 C17 C18 C19 0.7(2) ?
C17 C16 C21 C20 0.24(19) ?
C17 C18 C19 C20 0.3(2) ?
C18 C19 C20 C21 -1.0(2) ?
C19 C20 C21 C16 0.7(2) ?
C2 C3 C4 C11 -0.9(2) ?
C21 C16 C17 C18 -0.95(19) ?
C22 C23 C24 C25 -178.91(13) ?
C22 C23 C28 C27 -179.97(14) ?
C22 C9 C12 C11 117.73(13) ?
C22 C9 C12 C1 -57.19(14) ?
C22 C9 C15 C16 179.64(12) ?
C23 C24 C25 C26 -1.4(2) ?
C24 C23 C28 C27 0.0(2) ?
C24 C25 C26 C27 0.6(2) ?
C25 C26 C27 C28 0.5(2) ?
C26 C27 C28 C23 -0.8(3) ?
C28 C23 C24 C25 1.1(2) ?
C29 Si1 C10 C14 25.09(11) ?
C29 Si1 C10 C11 -103.04(11) ?
C3 C4 C11 C12 -0.9(2) ?
C3 C4 C11 C10 178.86(13) ?
C30 Si1 C10 C14 146.40(11) ?
C30 Si1 C10 C11 18.27(13) ?
C31 Si1 C10 C14 -93.18(12) ?
C31 Si1 C10 C11 138.69(12) ?
C5 C14 C13 C8 -3.90(18) ?
C5 C14 C13 C9 169.52(12) ?
C5 C6 C7 C8 -1.6(2) ?
C6 C7 C8 C13 -0.5(2) ?
C7 C8 C13 C14 3.3(2) ?
C7 C8 C13 C9 -170.41(13) ?
C8 C13 C9 C12 175.79(11) ?
C8 C13 C9 C15 -57.44(15) ?
C8 C13 C9 C22 58.28(15) ?
C9 C12 C1 C2 172.86(12) ?
C9 C12 C11 C4 -172.48(12) ?
C9 C12 C11 C10 7.75(19) y
C9 C15 C16 C17 113.94(15) ?
C9 C15 C16 C21 -70.98(17) ?
C9 C22 C23 C28 98.10(16) ?
C9 C22 C23 C24 -81.90(16) ?
Si1 C10 C11 C12 109.48(12) ?
Si1 C10 C11 C4 -70.29(14) ?
Si1 C10 C14 C13 -108.98(12) ?
Si1 C10 C14 C5 69.08(14) ?

loop_
_cod_related_entry_id
_cod_related_entry_database
_cod_related_entry_code
1 ChemSpider 21127208
